data_7218552
loop_
_publ_author_name
'Zhou, Jia-Jia'
'Yu, Xin'
'Zhao, Ying-Chun'
'Xiao, Xin'
'Zhang, Yun-Qian'
'Xue, Sai-Feng'
'Tao, Zhu'
'Liu, Jing-Xin'
'Zhu, Qian-Jiang'

_publ_section_title
;
 Coordination of Ln3+in ortho-tetramethyl-substituted cucurbituril
 supramolecular assemblies formed in the presence of cadmium nitrate:
 potential applications for isolation of heavier lanthanides
;
_journal_issue 46
_journal_name_full CrystEngComm
_journal_page_first 10674
_journal_paper_doi 10.1039/C4CE00870G
_journal_volume 16
_journal_year 2014
_chemical_formula_moiety 'C40 H56 Lu N24 O18, 2(N O3), Cl, 15(H2 O)'
_chemical_formula_sum 'C40 H86 Cl Lu N26 O39'
_chemical_formula_weight 1765.77
_chemical_name_systematic
;
 ?
;
_space_group_IT_number 62
_symmetry_cell_setting orthorhombic
_symmetry_space_group_name_Hall '-P 2ac 2n'
_symmetry_space_group_name_H-M 'P n m a'
_atom_sites_solution_hydrogens geom
_atom_sites_solution_primary direct
_atom_sites_solution_secondary difmap
_audit_creation_method SHELXL-97
_cell_angle_alpha 90.00
_cell_angle_beta 90.00
_cell_angle_gamma 90.00
_cell_formula_units_Z 4
_cell_length_a 35.247(13)
_cell_length_b 14.129(5)
_cell_length_c 13.384(5)
_cell_measurement_temperature 223(2)
_cell_volume 6665(4)
_computing_structure_refinement 'SHELXL-97 (Sheldrick, 1997)'
_diffrn_ambient_temperature 223(2)
_diffrn_measured_fraction_theta_full 0.997
_diffrn_measured_fraction_theta_max 0.997
_diffrn_measurement_device_type 'Bruker Smart Apex2 CCD Detector'
_diffrn_measurement_method '\f and \w scan'
_diffrn_radiation_monochromator graphite
_diffrn_radiation_source 'fine-focus sealed tube'
_diffrn_radiation_type MoK\a
_diffrn_radiation_wavelength 0.71073
_diffrn_reflns_av_R_equivalents 0.0747
_diffrn_reflns_av_sigmaI/netI 0.0524
_diffrn_reflns_limit_h_max 42
_diffrn_reflns_limit_h_min -37
_diffrn_reflns_limit_k_max 16
_diffrn_reflns_limit_k_min -16
_diffrn_reflns_limit_l_max 16
_diffrn_reflns_limit_l_min -15
_diffrn_reflns_number 44595
_diffrn_reflns_theta_full 25.20
_diffrn_reflns_theta_max 25.20
_diffrn_reflns_theta_min 1.16
_exptl_absorpt_coefficient_mu 1.642
_exptl_absorpt_correction_T_max 0.7038
_exptl_absorpt_correction_T_min 0.6300
_exptl_absorpt_correction_type multi-scan
_exptl_absorpt_process_details 'SADABS (Bruker, 2008)'
_exptl_crystal_colour colorless
_exptl_crystal_density_diffrn 1.760
_exptl_crystal_density_method 'not measured'
_exptl_crystal_description prism
_exptl_crystal_F_000 3632
_exptl_crystal_size_max 0.31
_exptl_crystal_size_mid 0.25
_exptl_crystal_size_min 0.23
_platon_squeeze_details
;
;
_refine_diff_density_max 1.105
_refine_diff_density_min -0.999
_refine_diff_density_rms 0.099
_refine_ls_extinction_method none
_refine_ls_goodness_of_fit_ref 1.079
_refine_ls_hydrogen_treatment mixed
_refine_ls_matrix_type full
_refine_ls_number_parameters 445
_refine_ls_number_reflns 6235
_refine_ls_number_restraints 4
_refine_ls_restrained_S_all 1.079
_refine_ls_R_factor_all 0.0805
_refine_ls_R_factor_gt 0.0475
_refine_ls_shift/su_max 0.001
_refine_ls_shift/su_mean 0.000
_refine_ls_structure_factor_coef Fsqd
_refine_ls_weighting_details 'calc w=1/[\s^2^(Fo^2^)+(0.0768P)^2^+3.6066P] where P=(Fo^2^+2Fc^2^)/3'
_refine_ls_weighting_scheme calc
_refine_ls_wR_factor_gt 0.1387
_refine_ls_wR_factor_ref 0.1512
_reflns_number_gt 3983
_reflns_number_total 6235
_reflns_threshold_expression >2sigma(I)
_cod_data_source_file c4ce00870g2.cif
_cod_data_source_block 15Lu
_cod_depositor_comments 'Adding full bibliography for 7218542--7218552.cif.'
_cod_database_code 7218552

loop_
_symmetry_equiv_pos_as_xyz
'x, y, z'
'-x+1/2, -y, z+1/2'
'-x, y+1/2, -z'
'x+1/2, -y+1/2, -z+1/2'
'-x, -y, -z'
'x-1/2, y, -z-1/2'
'x, -y-1/2, z'
'-x-1/2, y-1/2, z-1/2'

loop_
_atom_site_label
_atom_site_type_symbol
_atom_site_fract_x
_atom_site_fract_y
_atom_site_fract_z
_atom_site_U_iso_or_equiv
_atom_site_adp_type
_atom_site_occupancy
_atom_site_symmetry_multiplicity
_atom_site_calc_flag
_atom_site_refinement_flags
Cl1 Cl 0.2664(3) -0.2500 0.9061(8) 0.279(4) Uani 1 2 d S
O5W O 0.2762(2) -0.2500 1.1147(6) 0.081(2) Uani 1 2 d S
O1W O 0.15576(13) 0.1273(3) 0.4966(3) 0.0482(11) Uani 1 1 d .
O2W O 0.14148(18) 0.2500 0.3363(5) 0.0591(18) Uani 1 2 d S
O3W O 0.14738(17) 0.2500 0.6509(4) 0.0495(16) Uani 1 2 d S
O4W O 0.07681(14) 0.1485(4) 0.4047(3) 0.0701(15) Uani 1 1 d .
Lu1 Lu 0.113678(10) 0.2500 0.50039(2) 0.03530(15) Uani 1 2 d S
N13 N 0.1183(3) -0.2500 1.0832(11) 0.079(3) Uani 1 2 d S
N14 N 0.13126(19) -0.2500 0.6578(5) 0.070(2) Uani 1 2 d SD
O7 O 0.1016(4) -0.2500 1.0006(7) 0.117(4) Uani 1 2 d S
O8 O 0.0997(3) -0.2500 1.1623(8) 0.123(4) Uani 1 2 d S
O9 O 0.1531(3) -0.2500 1.0925(11) 0.144(5) Uani 1 2 d S
O10 O 0.09696(19) -0.2500 0.6814(6) 0.074(2) Uani 1 2 d SD
O11 O 0.1568(2) -0.2500 0.7226(6) 0.092(3) Uani 1 2 d SD
O12 O 0.1397(3) -0.2500 0.5673(6) 0.240(10) Uani 1 2 d SD
C1 C 0.05972(17) 0.1224(4) 0.6691(4) 0.0400(15) Uani 1 1 d .
C2 C 0.00884(17) 0.1146(5) 0.7795(4) 0.0483(17) Uani 1 1 d .
C3 C 0.03376(17) 0.0235(5) 0.7918(4) 0.0485(17) Uani 1 1 d .
C4 C 0.03269(17) 0.1090(5) 0.9431(4) 0.0470(17) Uani 1 1 d .
C5 C 0.09483(18) -0.0219(4) 0.6957(4) 0.0413(15) Uani 1 1 d .
H5A H 0.1049 -0.0031 0.6303 0.050 Uiso 1 1 calc R
H5B H 0.0830 -0.0842 0.6880 0.050 Uiso 1 1 calc R
C6 C 0.0639(2) -0.0450(5) 0.9519(5) 0.0559(18) Uani 1 1 d .
H6A H 0.0550 -0.1071 0.9293 0.067 Uiso 1 1 calc R
H6B H 0.0580 -0.0394 1.0232 0.067 Uiso 1 1 calc R
C7 C 0.16358(19) -0.0137(4) 0.7395(4) 0.0419(15) Uani 1 1 d .
C8 C 0.12386(18) -0.0881(4) 0.8555(4) 0.0420(15) Uani 1 1 d .
H8 H 0.1130 -0.1512 0.8413 0.050 Uiso 1 1 calc R
C9 C 0.16539(18) -0.0938(4) 0.8902(4) 0.0450(16) Uani 1 1 d .
H9 H 0.1737 -0.1604 0.8970 0.054 Uiso 1 1 calc R
C10 C 0.1289(2) -0.0254(5) 1.0166(5) 0.0490(17) Uani 1 1 d .
C11 C 0.22674(19) -0.0409(5) 0.8095(4) 0.0513(17) Uani 1 1 d .
H11A H 0.2348 -0.0305 0.7403 0.062 Uiso 1 1 calc R
H11B H 0.2373 -0.1015 0.8315 0.062 Uiso 1 1 calc R
C12 C 0.19651(18) -0.0524(5) 1.0585(4) 0.0479(16) Uani 1 1 d .
H12A H 0.1864 -0.0516 1.1267 0.057 Uiso 1 1 calc R
H12B H 0.2099 -0.1125 1.0488 0.057 Uiso 1 1 calc R
C13 C 0.25892(18) 0.1121(5) 0.8267(5) 0.0496(17) Uani 1 1 d .
C14 C 0.2537(2) 0.0243(5) 0.9752(5) 0.0514(18) Uani 1 1 d .
H14 H 0.2707 -0.0308 0.9848 0.062 Uiso 1 1 calc R
C15 C 0.27414(19) 0.1186(5) 0.9987(4) 0.0495(16) Uani 1 1 d .
H15 H 0.2998 0.1083 1.0270 0.059 Uiso 1 1 calc R
C16 C 0.2206(2) 0.1070(5) 1.0968(5) 0.0504(17) Uani 1 1 d .
C17 C 0.2982(3) 0.2500 0.8779(7) 0.060(3) Uani 1 2 d S
H17A H 0.3055 0.2500 0.8073 0.071 Uiso 1 2 calc SR
H17B H 0.3214 0.2500 0.9183 0.071 Uiso 1 2 calc SR
C18 C 0.2575(3) 0.2500 1.1255(7) 0.051(2) Uani 1 2 d S
H18A H 0.2843 0.2500 1.1448 0.061 Uiso 1 2 calc SR
H18B H 0.2423 0.2500 1.1868 0.061 Uiso 1 2 calc SR
C19 C -0.0049(3) 0.2500 0.9075(6) 0.049(2) Uani 1 2 d S
H19A H -0.0309 0.2500 0.8812 0.059 Uiso 1 2 calc SR
H19B H -0.0066 0.2500 0.9806 0.059 Uiso 1 2 calc SR
C20 C 0.0132(2) 0.2500 0.6499(6) 0.044(2) Uani 1 2 d S
H20A H 0.0210 0.2500 0.5796 0.053 Uiso 1 2 calc SR
H20B H -0.0146 0.2500 0.6514 0.053 Uiso 1 2 calc SR
C21 C -0.0335(2) 0.0952(6) 0.7581(5) 0.073(2) Uani 1 1 d .
H21A H -0.0448 0.0636 0.8152 0.110 Uiso 1 1 calc R
H21B H -0.0357 0.0552 0.6996 0.110 Uiso 1 1 calc R
H21C H -0.0465 0.1547 0.7462 0.110 Uiso 1 1 calc R
C22 C 0.0163(2) -0.0721(6) 0.7647(5) 0.079(3) Uani 1 1 d .
H22A H -0.0051 -0.0848 0.8085 0.118 Uiso 1 1 calc R
H22B H 0.0351 -0.1215 0.7724 0.118 Uiso 1 1 calc R
H22C H 0.0076 -0.0706 0.6960 0.118 Uiso 1 1 calc R
N1 N 0.02662(12) 0.1631(3) 0.6959(3) 0.0352(11) Uani 1 1 d .
N2 N 0.06650(14) 0.0444(3) 0.7250(3) 0.0378(12) Uani 1 1 d .
N3 N 0.01394(14) 0.1632(4) 0.8756(3) 0.0463(13) Uani 1 1 d .
N4 N 0.04375(14) 0.0273(4) 0.8983(3) 0.0440(13) Uani 1 1 d .
N5 N 0.12664(15) -0.0299(4) 0.7668(3) 0.0414(12) Uani 1 1 d .
N6 N 0.18584(16) -0.0465(4) 0.8123(3) 0.0467(13) Uani 1 1 d .
N7 N 0.10435(16) -0.0401(4) 0.9389(4) 0.0499(14) Uani 1 1 d .
N8 N 0.16509(17) -0.0460(4) 0.9872(3) 0.0484(14) Uani 1 1 d .
N9 N 0.24214(15) 0.0343(4) 0.8718(4) 0.0479(13) Uani 1 1 d .
N10 N 0.27556(15) 0.1648(4) 0.9003(4) 0.0508(14) Uani 1 1 d .
N11 N 0.22293(15) 0.0248(4) 1.0465(4) 0.0459(13) Uani 1 1 d .
N12 N 0.24925(14) 0.1635(4) 1.0682(4) 0.0464(13) Uani 1 1 d .
O1 O 0.08108(11) 0.1509(3) 0.6025(3) 0.0394(10) Uani 1 1 d .
O2 O 0.17425(12) 0.0215(3) 0.6602(3) 0.0518(12) Uani 1 1 d .
O3 O 0.25899(13) 0.1296(3) 0.7382(3) 0.0585(13) Uani 1 1 d .
O4 O 0.03773(14) 0.1272(4) 1.0320(3) 0.0623(14) Uani 1 1 d .
O5 O 0.11937(14) 0.0012(4) 1.1014(4) 0.0679(15) Uani 1 1 d .
O6 O 0.19680(13) 0.1258(3) 1.1614(3) 0.0599(13) Uani 1 1 d .

loop_
_atom_site_aniso_label
_atom_site_aniso_U_11
_atom_site_aniso_U_22
_atom_site_aniso_U_33
_atom_site_aniso_U_23
_atom_site_aniso_U_13
_atom_site_aniso_U_12
Cl1 0.276(9) 0.212(8) 0.348(12) 0.000 -0.045(9) 0.000
O5W 0.073(5) 0.091(6) 0.079(5) 0.000 0.024(4) 0.000
O1W 0.060(3) 0.051(3) 0.034(2) 0.004(2) 0.005(2) 0.010(2)
O2W 0.060(4) 0.068(4) 0.050(4) 0.000 0.010(3) 0.000
O3W 0.060(4) 0.059(4) 0.029(3) 0.000 -0.006(3) 0.000
O4W 0.083(4) 0.087(4) 0.040(3) -0.001(3) -0.009(2) -0.039(3)
Lu1 0.0413(2) 0.0422(2) 0.0223(2) 0.000 0.00401(17) 0.000
N13 0.086(8) 0.041(5) 0.110(10) 0.000 0.030(8) 0.000
N14 0.061(7) 0.072(6) 0.075(7) 0.000 0.012(6) 0.000
O7 0.201(12) 0.087(7) 0.062(7) 0.000 -0.019(6) 0.000
O8 0.096(7) 0.176(11) 0.097(7) 0.000 0.034(6) 0.000
O9 0.066(7) 0.099(8) 0.268(16) 0.000 0.049(8) 0.000
O10 0.058(5) 0.063(5) 0.101(6) 0.000 -0.002(4) 0.000
O11 0.079(6) 0.120(7) 0.077(6) 0.000 -0.013(5) 0.000
O12 0.092(8) 0.56(3) 0.063(7) 0.000 0.036(6) 0.000
C1 0.044(4) 0.051(4) 0.025(3) -0.010(3) -0.011(3) -0.008(3)
C2 0.036(4) 0.074(5) 0.035(3) 0.005(3) 0.001(3) -0.013(3)
C3 0.038(4) 0.068(5) 0.040(3) 0.008(3) 0.007(3) -0.016(3)
C4 0.037(4) 0.073(5) 0.031(4) 0.012(3) 0.001(3) -0.015(3)
C5 0.063(4) 0.045(4) 0.015(3) -0.002(3) 0.000(3) -0.003(3)
C6 0.082(6) 0.056(4) 0.030(3) 0.007(3) 0.008(4) 0.001(4)
C7 0.056(4) 0.041(4) 0.028(3) -0.001(3) -0.006(3) 0.008(3)
C8 0.057(4) 0.035(3) 0.034(3) -0.001(3) 0.000(3) -0.003(3)
C9 0.070(5) 0.045(4) 0.020(3) 0.002(3) 0.000(3) 0.009(3)
C10 0.071(5) 0.041(4) 0.035(4) -0.001(3) -0.004(3) 0.002(4)
C11 0.060(5) 0.060(4) 0.034(3) -0.005(3) 0.005(3) 0.013(4)
C12 0.058(4) 0.050(4) 0.035(3) 0.006(3) -0.010(3) 0.004(3)
C13 0.041(4) 0.066(5) 0.042(4) 0.002(4) 0.005(3) 0.011(3)
C14 0.055(4) 0.049(4) 0.050(4) 0.008(3) -0.009(3) 0.009(3)
C15 0.045(4) 0.062(4) 0.042(4) 0.001(3) -0.001(3) 0.006(3)
C16 0.055(4) 0.050(4) 0.046(4) 0.012(3) -0.014(3) 0.010(4)
C17 0.051(6) 0.085(8) 0.043(5) 0.000 0.006(5) 0.000
C18 0.060(6) 0.053(6) 0.039(5) 0.000 -0.018(5) 0.000
C19 0.043(5) 0.078(7) 0.027(5) 0.000 0.007(4) 0.000
C20 0.024(5) 0.076(7) 0.031(5) 0.000 -0.004(4) 0.000
C21 0.055(5) 0.116(7) 0.049(4) 0.006(5) -0.013(4) -0.020(5)
C22 0.095(6) 0.101(7) 0.041(4) 0.001(4) 0.007(4) -0.054(6)
N1 0.029(3) 0.053(3) 0.024(2) 0.004(2) 0.003(2) -0.004(2)
N2 0.047(3) 0.042(3) 0.024(2) 0.007(2) 0.001(2) -0.003(2)
N3 0.047(3) 0.065(4) 0.027(3) 0.000(3) -0.002(2) 0.001(3)
N4 0.047(3) 0.060(4) 0.026(3) 0.002(3) 0.003(2) -0.008(3)
N5 0.051(3) 0.047(3) 0.026(3) 0.001(2) -0.001(2) 0.002(3)
N6 0.066(4) 0.044(3) 0.030(3) 0.001(2) 0.002(3) -0.005(3)
N7 0.052(4) 0.064(4) 0.034(3) 0.002(3) 0.000(3) -0.007(3)
N8 0.061(4) 0.057(3) 0.027(3) -0.009(2) -0.008(2) 0.006(3)
N9 0.053(3) 0.056(4) 0.035(3) -0.003(3) 0.000(3) 0.004(3)
N10 0.056(3) 0.066(4) 0.031(3) 0.001(3) 0.001(2) -0.005(3)
N11 0.054(4) 0.045(3) 0.039(3) 0.004(3) 0.006(3) 0.002(3)
N12 0.050(3) 0.056(3) 0.033(3) 0.005(3) 0.000(3) -0.006(3)
O1 0.053(3) 0.044(2) 0.0216(19) 0.0043(18) 0.0111(18) -0.005(2)
O2 0.058(3) 0.063(3) 0.035(2) 0.013(2) 0.008(2) 0.001(2)
O3 0.063(3) 0.080(3) 0.033(2) 0.005(2) 0.007(2) 0.006(3)
O4 0.075(3) 0.085(4) 0.027(2) 0.000(2) 0.002(2) 0.004(3)
O5 0.081(4) 0.080(4) 0.042(3) -0.004(3) 0.003(3) 0.009(3)
O6 0.071(3) 0.068(3) 0.042(3) -0.001(2) 0.014(2) 0.007(3)

loop_
_atom_type_symbol
_atom_type_description
_atom_type_scat_dispersion_real
_atom_type_scat_dispersion_imag
_atom_type_scat_source
C C 0.0033 0.0016 'International Tables Vol C Tables 4.2.6.8 and 6.1.1.4'
H H 0.0000 0.0000 'International Tables Vol C Tables 4.2.6.8 and 6.1.1.4'
N N 0.0061 0.0033 'International Tables Vol C Tables 4.2.6.8 and 6.1.1.4'
O O 0.0106 0.0060 'International Tables Vol C Tables 4.2.6.8 and 6.1.1.4'
Lu Lu -0.4720 5.8584 'International Tables Vol C Tables 4.2.6.8 and 6.1.1.4'
Cl Cl 0.1484 0.1585 'International Tables Vol C Tables 4.2.6.8 and 6.1.1.4'

loop_
_geom_angle_atom_site_label_1
_geom_angle_atom_site_label_2
_geom_angle_atom_site_label_3
_geom_angle
_geom_angle_site_symmetry_1
_geom_angle_site_symmetry_3
O1 Lu1 O1 76.20(19) . 7_565
O1 Lu1 O1W 144.23(13) . 7_565
O1 Lu1 O1W 82.75(15) 7_565 7_565
O1 Lu1 O1W 82.75(15) . .
O1 Lu1 O1W 144.23(13) 7_565 .
O1W Lu1 O1W 98.9(2) 7_565 .
O1 Lu1 O4W 70.58(16) . .
O1 Lu1 O4W 115.47(18) 7_565 .
O1W Lu1 O4W 145.19(14) 7_565 .
O1W Lu1 O4W 83.23(18) . .
O1 Lu1 O4W 115.47(18) . 7_565
O1 Lu1 O4W 70.58(16) 7_565 7_565
O1W Lu1 O4W 83.23(18) 7_565 7_565
O1W Lu1 O4W 145.19(14) . 7_565
O4W Lu1 O4W 76.3(3) . 7_565
O1 Lu1 O3W 74.83(15) . .
O1 Lu1 O3W 74.83(15) 7_565 .
O1W Lu1 O3W 71.90(13) 7_565 .
O1W Lu1 O3W 71.90(13) . .
O4W Lu1 O3W 139.45(13) . .
O4W Lu1 O3W 139.45(13) 7_565 .
O1 Lu1 O2W 139.15(11) . .
O1 Lu1 O2W 139.15(11) 7_565 .
O1W Lu1 O2W 73.43(13) 7_565 .
O1W Lu1 O2W 73.43(13) . .
O4W Lu1 O2W 73.99(16) . .
O4W Lu1 O2W 73.99(16) 7_565 .
O3W Lu1 O2W 125.4(2) . .
O9 N13 O8 116.0(14) . .
O9 N13 O7 123.7(13) . .
O8 N13 O7 120.3(13) . .
O12 N14 O10 118.4(8) . .
O12 N14 O11 120.2(8) . .
O10 N14 O11 121.4(8) . .
O1 C1 N1 125.5(6) . .
O1 C1 N2 123.9(6) . .
N1 C1 N2 110.6(5) . .
N1 C2 N3 113.6(5) . .
N1 C2 C21 110.9(5) . .
N3 C2 C21 111.3(5) . .
N1 C2 C3 103.1(5) . .
N3 C2 C3 102.9(5) . .
C21 C2 C3 114.5(6) . .
N4 C3 N2 112.9(5) . .
N4 C3 C22 111.1(5) . .
N2 C3 C22 110.3(5) . .
N4 C3 C2 101.9(5) . .
N2 C3 C2 102.0(5) . .
C22 C3 C2 118.3(6) . .
O4 C4 N3 126.7(7) . .
O4 C4 N4 124.3(6) . .
N3 C4 N4 109.0(5) . .
N2 C5 N5 113.9(4) . .
N2 C5 H5A 108.8 . .
N5 C5 H5A 108.8 . .
N2 C5 H5B 108.8 . .
N5 C5 H5B 108.8 . .
H5A C5 H5B 107.7 . .
N4 C6 N7 113.3(5) . .
N4 C6 H6A 108.9 . .
N7 C6 H6A 108.9 . .
N4 C6 H6B 108.9 . .
N7 C6 H6B 108.9 . .
H6A C6 H6B 107.7 . .
O2 C7 N6 126.2(6) . .
O2 C7 N5 125.9(6) . .
N6 C7 N5 107.8(5) . .
N5 C8 N7 113.1(5) . .
N5 C8 C9 102.3(5) . .
N7 C8 C9 103.9(5) . .
N5 C8 H8 112.3 . .
N7 C8 H8 112.3 . .
C9 C8 H8 112.3 . .
N6 C9 N8 115.7(5) . .
N6 C9 C8 103.5(5) . .
N8 C9 C8 103.7(5) . .
N6 C9 H9 111.1 . .
N8 C9 H9 111.1 . .
C8 C9 H9 111.1 . .
O5 C10 N8 125.4(7) . .
O5 C10 N7 124.8(7) . .
N8 C10 N7 109.8(5) . .
N6 C11 N9 113.4(5) . .
N6 C11 H11A 108.9 . .
N9 C11 H11A 108.9 . .
N6 C11 H11B 108.9 . .
N9 C11 H11B 108.9 . .
H11A C11 H11B 107.7 . .
N11 C12 N8 111.7(5) . .
N11 C12 H12A 109.3 . .
N8 C12 H12A 109.3 . .
N11 C12 H12B 109.3 . .
N8 C12 H12B 109.3 . .
H12A C12 H12B 108.0 . .
O3 C13 N10 126.4(7) . .
O3 C13 N9 126.1(6) . .
N10 C13 N9 107.5(5) . .
N11 C14 N9 114.7(5) . .
N11 C14 C15 102.2(5) . .
N9 C14 C15 104.0(5) . .
N11 C14 H14 111.8 . .
N9 C14 H14 111.8 . .
C15 C14 H14 111.8 . .
N12 C15 N10 114.0(5) . .
N12 C15 C14 103.3(5) . .
N10 C15 C14 102.5(5) . .
N12 C15 H15 112.1 . .
N10 C15 H15 112.1 . .
C14 C15 H15 112.1 . .
O6 C16 N12 125.7(7) . .
O6 C16 N11 125.3(7) . .
N12 C16 N11 108.9(6) . .
N10 C17 N10 109.4(7) . 7_565
N10 C17 H17A 109.8 . .
N10 C17 H17A 109.8 7_565 .
N10 C17 H17B 109.8 . .
N10 C17 H17B 109.8 7_565 .
H17A C17 H17B 108.2 . .
N12 C18 N12 112.2(7) . 7_565
N12 C18 H18A 109.2 . .
N12 C18 H18A 109.2 7_565 .
N12 C18 H18B 109.2 . .
N12 C18 H18B 109.2 7_565 .
H18A C18 H18B 107.9 . .
N3 C19 N3 114.3(7) 7_565 .
N3 C19 H19A 108.7 7_565 .
N3 C19 H19A 108.7 . .
N3 C19 H19B 108.7 7_565 .
N3 C19 H19B 108.7 . .
H19A C19 H19B 107.6 . .
N1 C20 N1 115.4(6) 7_565 .
N1 C20 H20A 108.4 7_565 .
N1 C20 H20A 108.4 . .
N1 C20 H20B 108.4 7_565 .
N1 C20 H20B 108.4 . .
H20A C20 H20B 107.5 . .
C2 C21 H21A 109.5 . .
C2 C21 H21B 109.5 . .
H21A C21 H21B 109.5 . .
C2 C21 H21C 109.5 . .
H21A C21 H21C 109.5 . .
H21B C21 H21C 109.5 . .
C3 C22 H22A 109.5 . .
C3 C22 H22B 109.5 . .
H22A C22 H22B 109.5 . .
C3 C22 H22C 109.5 . .
H22A C22 H22C 109.5 . .
H22B C22 H22C 109.5 . .
C1 N1 C20 121.8(5) . .
C1 N1 C2 112.2(5) . .
C20 N1 C2 125.8(5) . .
C1 N2 C5 120.4(5) . .
C1 N2 C3 110.9(5) . .
C5 N2 C3 125.3(5) . .
C4 N3 C19 120.1(6) . .
C4 N3 C2 112.3(5) . .
C19 N3 C2 126.4(6) . .
C4 N4 C6 121.8(5) . .
C4 N4 C3 113.0(5) . .
C6 N4 C3 125.2(6) . .
C7 N5 C8 112.2(5) . .
C7 N5 C5 122.5(5) . .
C8 N5 C5 121.5(5) . .
C7 N6 C9 113.4(5) . .
C7 N6 C11 123.3(5) . .
C9 N6 C11 123.1(5) . .
C10 N7 C6 122.8(5) . .
C10 N7 C8 110.5(6) . .
C6 N7 C8 122.1(5) . .
C10 N8 C9 111.1(5) . .
C10 N8 C12 122.1(5) . .
C9 N8 C12 122.9(5) . .
C13 N9 C14 111.9(5) . .
C13 N9 C11 119.2(5) . .
C14 N9 C11 125.5(5) . .
C13 N10 C15 112.9(6) . .
C13 N10 C17 122.0(6) . .
C15 N10 C17 124.3(6) . .
C16 N11 C12 123.9(6) . .
C16 N11 C14 112.4(6) . .
C12 N11 C14 123.6(5) . .
C16 N12 C15 112.5(6) . .
C16 N12 C18 119.6(6) . .
C15 N12 C18 126.0(6) . .
C1 O1 Lu1 160.9(4) . .

loop_
_geom_bond_atom_site_label_1
_geom_bond_atom_site_label_2
_geom_bond_distance
_geom_bond_site_symmetry_2
O1W Lu1 2.282(4) .
O2W Lu1 2.405(6) .
O3W Lu1 2.339(5) .
O4W Lu1 2.320(4) .
Lu1 O1 2.269(4) .
Lu1 O1 2.269(4) 7_565
Lu1 O1W 2.282(4) 7_565
Lu1 O4W 2.320(4) 7_565
N13 O9 1.232(12) .
N13 O8 1.244(12) .
N13 O7 1.253(14) .
N14 O12 1.248(2) .
N14 O10 1.249(2) .
N14 O11 1.249(2) .
C1 O1 1.234(7) .
C1 N1 1.349(7) .
C1 N2 1.353(7) .
C2 N1 1.454(7) .
C2 N3 1.468(7) .
C2 C21 1.543(9) .
C2 C3 1.567(10) .
C3 N4 1.470(7) .
C3 N2 1.489(7) .
C3 C22 1.528(9) .
C4 O4 1.230(7) .
C4 N3 1.357(7) .
C4 N4 1.358(8) .
C5 N2 1.424(7) .
C5 N5 1.475(7) .
C5 H5A 0.9800 .
C5 H5B 0.9800 .
C6 N4 1.436(8) .
C6 N7 1.438(8) .
C6 H6A 0.9800 .
C6 H6B 0.9800 .
C7 O2 1.231(7) .
C7 N6 1.334(7) .
C7 N5 1.371(8) .
C8 N5 1.447(7) .
C8 N7 1.475(8) .
C8 C9 1.538(8) .
C8 H8 0.9900 .
C9 N6 1.433(7) .
C9 N8 1.464(7) .
C9 H9 0.9900 .
C10 O5 1.241(7) .
C10 N8 1.367(9) .
C10 N7 1.368(9) .
C11 N6 1.444(8) .
C11 N9 1.456(8) .
C11 H11A 0.9800 .
C11 H11B 0.9800 .
C12 N11 1.444(8) .
C12 N8 1.464(8) .
C12 H12A 0.9800 .
C12 H12B 0.9800 .
C13 O3 1.210(7) .
C13 N10 1.367(8) .
C13 N9 1.386(8) .
C14 N11 1.445(8) .
C14 N9 1.449(8) .
C14 C15 1.546(10) .
C14 H14 0.9900 .
C15 N12 1.428(8) .
C15 N10 1.470(7) .
C15 H15 0.9900 .
C16 O6 1.234(7) .
C16 N12 1.343(8) .
C16 N11 1.345(8) .
C17 N10 1.476(7) .
C17 N10 1.476(7) 7_565
C17 H17A 0.9800 .
C17 H17B 0.9800 .
C18 N12 1.472(7) .
C18 N12 1.472(7) 7_565
C18 H18A 0.9800 .
C18 H18B 0.9800 .
C19 N3 1.460(6) 7_565
C19 N3 1.460(6) .
C19 H19A 0.9800 .
C19 H19B 0.9800 .
C20 N1 1.454(6) 7_565
C20 N1 1.454(6) .
C20 H20A 0.9800 .
C20 H20B 0.9800 .
C21 H21A 0.9700 .
C21 H21B 0.9700 .
C21 H21C 0.9700 .
C22 H22A 0.9700 .
C22 H22B 0.9700 .
C22 H22C 0.9700 .

loop_
_platon_squeeze_void_nr
_platon_squeeze_void_average_x
_platon_squeeze_void_average_y
_platon_squeeze_void_average_z
_platon_squeeze_void_volume
_platon_squeeze_void_count_electrons
_platon_squeeze_void_content
1 0.000 0.150 0.500 776 283 ' '
2 0.500 0.082 0.000 776 283 ' '
